data_4084041
loop_
_publ_author_name
'Amoroso, Dino'
'Yap, Glenn P. A.'
'Fogg, Deryn E.'

_publ_section_title
;
 Deactivation of Ruthenium Metathesis Catalysts via Facile Formation of
 Face-Bridged Dimers
;
_journal_issue 16
_journal_name_full Organometallics
_journal_page_first 3335
_journal_paper_doi 10.1021/om0110888
_journal_volume 21
_journal_year 2002
_chemical_formula_sum 'C68 H120 Cl2 P4 Ru2'
_chemical_formula_weight 1334.56
_chemical_name_systematic
; 
 ? 
;
_space_group_IT_number 2
_symmetry_cell_setting triclinic
_symmetry_space_group_name_Hall '-P 1'
_symmetry_space_group_name_H-M 'P -1'
_atom_sites_solution_hydrogens mixed
_atom_sites_solution_primary direct
_atom_sites_solution_secondary difmap
_audit_creation_method SHELXL-97
_cell_angle_alpha 77.5280(10)
_cell_angle_beta 79.2950(10)
_cell_angle_gamma 68.6670(10)
_cell_formula_units_Z 2
_cell_length_a 11.2119(7)
_cell_length_b 13.6190(9)
_cell_length_c 24.6084(16)
_cell_measurement_reflns_used 'reflections from 60 data frames'
_cell_measurement_temperature 203(2)
_cell_measurement_theta_max 28.29
_cell_measurement_theta_min 1.47
_cell_volume 3393.7(4)
_computing_cell_refinement 'Bruker SMART'
_computing_data_collection 'Bruker SMART'
_computing_data_reduction 'Bruker SHELXTL'
_computing_molecular_graphics 'Bruker SHELXTL'
_computing_publication_material 'Bruker SHELXTL'
_computing_structure_refinement 'SHELXL-97 (Sheldrick, 1997)'
_computing_structure_solution 'SHELXS-97 (Sheldrick, 1990)'
_diffrn_ambient_temperature 203(2)
_diffrn_measured_fraction_theta_full 0.873
_diffrn_measured_fraction_theta_max 0.873
_diffrn_measurement_device_type 'CCD area detector'
_diffrn_measurement_method 'phi and omega scans'
_diffrn_radiation_monochromator graphite
_diffrn_radiation_source 'fine-focus sealed tube'
_diffrn_radiation_type MoK\a
_diffrn_radiation_wavelength 0.71073
_diffrn_reflns_av_R_equivalents 0.0187
_diffrn_reflns_av_sigmaI/netI 0.0372
_diffrn_reflns_limit_h_max 14
_diffrn_reflns_limit_h_min -14
_diffrn_reflns_limit_k_max 18
_diffrn_reflns_limit_k_min -17
_diffrn_reflns_limit_l_max 33
_diffrn_reflns_limit_l_min 0
_diffrn_reflns_number 26599
_diffrn_reflns_theta_full 28.73
_diffrn_reflns_theta_max 28.73
_diffrn_reflns_theta_min 1.63
_diffrn_standards_decay_% <1
_diffrn_standards_number '50 standard frames at start and end'
_exptl_absorpt_coefficient_mu 0.656
_exptl_absorpt_correction_T_max 0.928074
_exptl_absorpt_correction_T_min 0.861365
_exptl_absorpt_correction_type multi-scan
_exptl_absorpt_process_details 'Blessing,R., Acta Cryst. (1995) A51 33-38.'
_exptl_crystal_colour orange
_exptl_crystal_density_diffrn 1.306
_exptl_crystal_density_method 'not measured'
_exptl_crystal_description block
_exptl_crystal_F_000 1420
_exptl_crystal_size_max 0.30
_exptl_crystal_size_mid 0.12
_exptl_crystal_size_min 0.07
_refine_diff_density_max 0.604
_refine_diff_density_min -0.567
_refine_diff_density_rms 0.058
_refine_ls_extinction_method none
_refine_ls_goodness_of_fit_ref 1.012
_refine_ls_hydrogen_treatment mixed
_refine_ls_matrix_type full
_refine_ls_number_parameters 694
_refine_ls_number_reflns 15369
_refine_ls_number_restraints 0
_refine_ls_restrained_S_all 1.012
_refine_ls_R_factor_all 0.0385
_refine_ls_R_factor_gt 0.0273
_refine_ls_shift/su_max 0.008
_refine_ls_shift/su_mean 0.000
_refine_ls_structure_factor_coef Fsqd
_refine_ls_weighting_details 'calc w=1/[\s^2^(Fo^2^)+(0.0320P)^2^+0.0000P] where P=(Fo^2^+2Fc^2^)/3'
_refine_ls_weighting_scheme calc
_refine_ls_wR_factor_gt 0.0604
_refine_ls_wR_factor_ref 0.0620
_reflns_number_gt 12294
_reflns_number_total 15369
_reflns_threshold_expression >2sigma(I)
_cod_data_source_file om0110888.cif
_cod_data_source_block df023
_cod_depositor_comments
;
The following automatic conversions were performed:

'_symmetry_cell_setting' value 'Triclinic' changed to 'triclinic'
according to
/usr/data/users/saulius/automatic-downloads/retrospective/ACS/lib/dictionaries/cif_core.dic
dictionary named 'cif_core.dic' version 2.4.2 from 2011-04-26.

Automatic conversion script
Id: cif_fix_values 2281 2013-09-26 08:29:07Z andrius 

The following automatic conversions were performed:

'_atom_sites_solution_hydrogens' value 'difmap/geom' was changed to
'mixed'.

Automatic conversion script
Id: cif_fix_values 6452 2018-10-05 10:23:21Z andrius 
;
_cod_original_sg_symbol_H-M P-1
_cod_database_code 4084041

loop_
_symmetry_equiv_pos_as_xyz
'x, y, z'
'-x, -y, -z'

loop_
_atom_site_label
_atom_site_type_symbol
_atom_site_fract_x
_atom_site_fract_y
_atom_site_fract_z
_atom_site_U_iso_or_equiv
_atom_site_adp_type
_atom_site_occupancy
_atom_site_symmetry_multiplicity
_atom_site_calc_flag
_atom_site_refinement_flags
Ru1 Ru 0.907435(13) 0.495170(11) 0.259481(6) 0.01756(4) Uani 1 1 d .
H1 H 1.0156(12) 0.5428(10) 0.2291(5) 0.021 Uiso 1.50 1 d P
Ru2 Ru 1.010426(13) 0.283334(11) 0.318911(6) 0.01800(4) Uani 1 1 d .
H2 H 1.0057(12) 0.1923(10) 0.2912(5) 0.022 Uiso 1.50 1 d P
H3 H 1.0155(18) 0.3667(15) 0.2492(8) 0.022 Uiso 1 1 d .
Cl1 Cl 0.99429(4) 0.45523(4) 0.350091(19) 0.02276(9) Uani 1 1 d .
Cl2 Cl 0.77720(4) 0.38905(4) 0.311567(19) 0.02274(9) Uani 1 1 d .
P1 P 0.84816(5) 0.50813(4) 0.17425(2) 0.02043(10) Uani 1 1 d .
P2 P 0.76803(5) 0.66294(4) 0.28440(2) 0.02058(10) Uani 1 1 d .
P3 P 0.96881(5) 0.17398(4) 0.39723(2) 0.02063(10) Uani 1 1 d .
P4 P 1.22503(5) 0.20403(4) 0.30424(2) 0.02237(10) Uani 1 1 d .
C1 C 0.8423(2) 0.29489(16) 0.18568(9) 0.0320(5) Uani 1 1 d .
H1A H 0.9186 0.2708 0.1587 0.038 Uiso 1 1 calc R
H1B H 0.8711 0.2845 0.2224 0.038 Uiso 1 1 calc R
C2 C 0.7556(3) 0.22888(19) 0.18913(11) 0.0432(6) Uani 1 1 d .
H2A H 0.8039 0.1531 0.2005 0.052 Uiso 1 1 calc R
H2B H 0.6817 0.2504 0.2176 0.052 Uiso 1 1 calc R
C3 C 0.7077(3) 0.2444(2) 0.13280(12) 0.0533(7) Uani 1 1 d .
H3A H 0.6483 0.2049 0.1366 0.064 Uiso 1 1 calc R
H3B H 0.7810 0.2158 0.1053 0.064 Uiso 1 1 calc R
C4 C 0.6391(3) 0.3624(2) 0.11216(11) 0.0479(6) Uani 1 1 d .
H4A H 0.5599 0.3887 0.1373 0.057 Uiso 1 1 calc R
H4B H 0.6150 0.3709 0.0747 0.057 Uiso 1 1 calc R
C5 C 0.7251(2) 0.42850(18) 0.10996(9) 0.0358(5) Uani 1 1 d .
H5A H 0.6774 0.5042 0.0981 0.043 Uiso 1 1 calc R
H5B H 0.8007 0.4065 0.0823 0.043 Uiso 1 1 calc R
C6 C 0.76890(19) 0.41366(15) 0.16741(8) 0.0249(4) Uani 1 1 d .
H6A H 0.6886 0.4302 0.1937 0.030 Uiso 1 1 calc R
C7 C 1.0977(2) 0.39441(17) 0.12421(10) 0.0377(5) Uani 1 1 d .
H7A H 1.1378 0.3964 0.1559 0.045 Uiso 1 1 calc R
H7B H 1.0697 0.3319 0.1335 0.045 Uiso 1 1 calc R
C8 C 1.1964(2) 0.38410(19) 0.07210(11) 0.0451(6) Uani 1 1 d .
H8A H 1.2710 0.3194 0.0794 0.054 Uiso 1 1 calc R
H8B H 1.1581 0.3773 0.0410 0.054 Uiso 1 1 calc R
C9 C 1.2408(2) 0.48089(19) 0.05559(11) 0.0428(6) Uani 1 1 d .
H9A H 1.2872 0.4836 0.0850 0.051 Uiso 1 1 calc R
H9B H 1.3000 0.4745 0.0208 0.051 Uiso 1 1 calc R
C10 C 1.1264(2) 0.58261(18) 0.04732(10) 0.0380(5) Uani 1 1 d .
H10A H 1.0864 0.5833 0.0150 0.046 Uiso 1 1 calc R
H10B H 1.1563 0.6441 0.0392 0.046 Uiso 1 1 calc R
C11 C 1.0259(2) 0.59337(17) 0.09879(9) 0.0314(5) Uani 1 1 d .
H11A H 0.9518 0.6584 0.0910 0.038 Uiso 1 1 calc R
H11B H 1.0630 0.6000 0.1303 0.038 Uiso 1 1 calc R
C12 C 0.98011(19) 0.49608(16) 0.11487(8) 0.0256(4) Uani 1 1 d .
H12A H 0.9445 0.4919 0.0819 0.031 Uiso 1 1 calc R
C13 C 0.73360(19) 0.63734(16) 0.14505(8) 0.0272(4) Uani 1 1 d .
H13A H 0.7631 0.6941 0.1499 0.033 Uiso 1 1 calc R
H13B H 0.7393 0.6391 0.1046 0.033 Uiso 1 1 calc R
C14 C 0.59096(19) 0.66536(17) 0.16892(9) 0.0308(5) Uani 1 1 d .
H14A H 0.5429 0.7348 0.1486 0.037 Uiso 1 1 calc R
H14B H 0.5588 0.6122 0.1615 0.037 Uiso 1 1 calc R
C15 C 0.56141(19) 0.67052(17) 0.23139(9) 0.0316(5) Uani 1 1 d .
H15A H 0.5932 0.5980 0.2524 0.038 Uiso 1 1 calc R
H15B H 0.4677 0.6984 0.2411 0.038 Uiso 1 1 calc R
C16 C 0.62219(19) 0.74102(16) 0.24942(9) 0.0288(4) Uani 1 1 d .
H16A H 0.5585 0.7858 0.2750 0.035 Uiso 1 1 calc R
H16B H 0.6447 0.7885 0.2163 0.035 Uiso 1 1 calc R
C17 C 0.8914(2) 0.80437(17) 0.21616(9) 0.0351(5) Uani 1 1 d .
H17A H 0.8160 0.8358 0.1955 0.042 Uiso 1 1 calc R
H17B H 0.9531 0.7450 0.1983 0.042 Uiso 1 1 calc R
C18 C 0.9537(3) 0.8889(2) 0.21387(11) 0.0489(7) Uani 1 1 d .
H18A H 0.9815 0.9133 0.1747 0.059 Uiso 1 1 calc R
H18B H 0.8897 0.9506 0.2292 0.059 Uiso 1 1 calc R
C19 C 1.0687(3) 0.8448(2) 0.24688(11) 0.0551(7) Uani 1 1 d .
H19A H 1.1034 0.9016 0.2463 0.066 Uiso 1 1 calc R
H19B H 1.1365 0.7878 0.2293 0.066 Uiso 1 1 calc R
C20 C 1.0301(3) 0.8009(2) 0.30729(10) 0.0423(6) Uani 1 1 d .
H20A H 1.1069 0.7683 0.3271 0.051 Uiso 1 1 calc R
H20B H 0.9701 0.8597 0.3261 0.051 Uiso 1 1 calc R
C21 C 0.9668(2) 0.71810(16) 0.31011(9) 0.0288(4) Uani 1 1 d .
H21A H 0.9389 0.6945 0.3494 0.035 Uiso 1 1 calc R
H21B H 1.0300 0.6558 0.2951 0.035 Uiso 1 1 calc R
C22 C 0.85028(19) 0.76249(15) 0.27693(8) 0.0261(4) Uani 1 1 d .
H22A H 0.7880 0.8245 0.2935 0.031 Uiso 1 1 calc R
C23 C 0.6594(2) 0.75174(17) 0.38669(9) 0.0315(5) Uani 1 1 d .
H23A H 0.7327 0.7771 0.3818 0.038 Uiso 1 1 calc R
H23B H 0.5894 0.8083 0.3681 0.038 Uiso 1 1 calc R
C24 C 0.6146(2) 0.7278(2) 0.44927(10) 0.0431(6) Uani 1 1 d .
H24A H 0.6875 0.6764 0.4682 0.052 Uiso 1 1 calc R
H24B H 0.5862 0.7937 0.4653 0.052 Uiso 1 1 calc R
C25 C 0.5051(2) 0.68297(19) 0.46017(10) 0.0378(5) Uani 1 1 d .
H25A H 0.4280 0.7377 0.4457 0.045 Uiso 1 1 calc R
H25B H 0.4847 0.6632 0.5006 0.045 Uiso 1 1 calc R
C26 C 0.5428(2) 0.58493(18) 0.43179(10) 0.0374(5) Uani 1 1 d .
H26A H 0.6134 0.5273 0.4494 0.045 Uiso 1 1 calc R
H26B H 0.4691 0.5600 0.4369 0.045 Uiso 1 1 calc R
C27 C 0.58474(19) 0.61070(17) 0.36964(9) 0.0302(5) Uani 1 1 d .
H27A H 0.5124 0.6653 0.3516 0.036 Uiso 1 1 calc R
H27B H 0.6091 0.5464 0.3525 0.036 Uiso 1 1 calc R
C28 C 0.69949(18) 0.65123(15) 0.35961(8) 0.0234(4) Uani 1 1 d .
H28A H 0.7678 0.5959 0.3806 0.028 Uiso 1 1 calc R
C29 C 0.81851(19) 0.09159(17) 0.35194(9) 0.0292(4) Uani 1 1 d .
H29A H 0.8410 0.1317 0.3158 0.035 Uiso 1 1 calc R
H29B H 0.8868 0.0218 0.3570 0.035 Uiso 1 1 calc R
C30 C 0.6909(2) 0.07526(18) 0.35102(9) 0.0343(5) Uani 1 1 d .
H30A H 0.6248 0.1448 0.3413 0.041 Uiso 1 1 calc R
H30B H 0.7015 0.0323 0.3221 0.041 Uiso 1 1 calc R
C31 C 0.6469(2) 0.01977(18) 0.40731(10) 0.0368(5) Uani 1 1 d .
H31A H 0.7093 -0.0523 0.4156 0.044 Uiso 1 1 calc R
H31B H 0.5635 0.0131 0.4059 0.044 Uiso 1 1 calc R
C32 C 0.6346(2) 0.08244(18) 0.45334(9) 0.0342(5) Uani 1 1 d .
H32A H 0.6088 0.0444 0.4895 0.041 Uiso 1 1 calc R
H32B H 0.5675 0.1525 0.4465 0.041 Uiso 1 1 calc R
C33 C 0.7626(2) 0.09720(17) 0.45526(8) 0.0287(4) Uani 1 1 d .
H33A H 0.8273 0.0272 0.4655 0.034 Uiso 1 1 calc R
H33B H 0.7514 0.1400 0.4843 0.034 Uiso 1 1 calc R
C34 C 0.81167(18) 0.15221(15) 0.39915(8) 0.0219(4) Uani 1 1 d .
H34A H 0.7459 0.2238 0.3912 0.026 Uiso 1 1 calc R
C35 C 0.83033(19) 0.32259(16) 0.46993(8) 0.0268(4) Uani 1 1 d .
H35A H 0.8425 0.3792 0.4396 0.032 Uiso 1 1 calc R
H35B H 0.7521 0.3100 0.4656 0.032 Uiso 1 1 calc R
C36 C 0.8136(2) 0.35895(19) 0.52652(9) 0.0359(5) Uani 1 1 d .
H36A H 0.7416 0.4265 0.5274 0.043 Uiso 1 1 calc R
H36B H 0.7927 0.3055 0.5567 0.043 Uiso 1 1 calc R
C37 C 0.9348(2) 0.3739(2) 0.53648(11) 0.0445(6) Uani 1 1 d .
H37A H 0.9513 0.4321 0.5085 0.053 Uiso 1 1 calc R
H37B H 0.9227 0.3936 0.5737 0.053 Uiso 1 1 calc R
C38 C 1.0494(2) 0.2723(2) 0.53270(10) 0.0415(6) Uani 1 1 d .
H38A H 1.0361 0.2158 0.5628 0.050 Uiso 1 1 calc R
H38B H 1.1273 0.2845 0.5378 0.050 Uiso 1 1 calc R
C39 C 1.0685(2) 0.23605(18) 0.47612(9) 0.0315(5) Uani 1 1 d .
H39A H 1.1413 0.1690 0.4754 0.038 Uiso 1 1 calc R
H39B H 1.0890 0.2899 0.4462 0.038 Uiso 1 1 calc R
C40 C 0.94697(18) 0.21955(16) 0.46555(8) 0.0244(4) Uani 1 1 d .
H40A H 0.9303 0.1630 0.4955 0.029 Uiso 1 1 calc R
C41 C 1.07683(19) 0.03420(15) 0.41450(8) 0.0275(4) Uani 1 1 d .
H41A H 1.1378 0.0331 0.4387 0.033 Uiso 1 1 calc R
H41B H 1.0246 -0.0083 0.4362 0.033 Uiso 1 1 calc R
C42 C 1.15381(19) -0.01990(16) 0.36433(9) 0.0291(4) Uani 1 1 d .
H42A H 1.1523 -0.0930 0.3706 0.035 Uiso 1 1 calc R
H42B H 1.1120 0.0187 0.3306 0.035 Uiso 1 1 calc R
C43 C 1.29315(19) -0.02350(16) 0.35430(10) 0.0321(5) Uani 1 1 d .
H43A H 1.3329 -0.0499 0.3189 0.039 Uiso 1 1 calc R
H43B H 1.3393 -0.0752 0.3843 0.039 Uiso 1 1 calc R
C44 C 1.31227(19) 0.08353(16) 0.35184(9) 0.0300(5) Uani 1 1 d .
H44A H 1.4046 0.0719 0.3419 0.036 Uiso 1 1 calc R
H44B H 1.2896 0.1008 0.3899 0.036 Uiso 1 1 calc R
C45 C 1.3219(2) 0.30962(17) 0.36412(9) 0.0322(5) Uani 1 1 d .
H45A H 1.2315 0.3463 0.3771 0.039 Uiso 1 1 calc R
H45B H 1.3525 0.2426 0.3901 0.039 Uiso 1 1 calc R
C46 C 1.4014(2) 0.37973(19) 0.36536(11) 0.0399(6) Uani 1 1 d .
H46A H 1.3876 0.3979 0.4030 0.048 Uiso 1 1 calc R
H46B H 1.4932 0.3397 0.3571 0.048 Uiso 1 1 calc R
C47 C 1.3641(3) 0.4812(2) 0.32317(11) 0.0453(6) Uani 1 1 d .
H47A H 1.4177 0.5236 0.3242 0.054 Uiso 1 1 calc R
H47B H 1.2738 0.5237 0.3328 0.054 Uiso 1 1 calc R
C48 C 1.3822(2) 0.4548(2) 0.26447(11) 0.0419(6) Uani 1 1 d .
H48A H 1.4734 0.4160 0.2540 0.050 Uiso 1 1 calc R
H48B H 1.3563 0.5211 0.2376 0.050 Uiso 1 1 calc R
C49 C 1.3017(2) 0.38678(17) 0.26200(9) 0.0327(5) Uani 1 1 d .
H49A H 1.3185 0.3677 0.2244 0.039 Uiso 1 1 calc R
H49B H 1.2100 0.4291 0.2684 0.039 Uiso 1 1 calc R
C50 C 1.33068(18) 0.28414(16) 0.30546(9) 0.0275(4) Uani 1 1 d .
H50A H 1.4209 0.2394 0.2954 0.033 Uiso 1 1 calc R
C51 C 1.4319(2) 0.1044(2) 0.22236(11) 0.0408(6) Uani 1 1 d .
H51A H 1.4780 0.1485 0.2294 0.049 Uiso 1 1 calc R
H51B H 1.4560 0.0369 0.2485 0.049 Uiso 1 1 calc R
C52 C 1.4728(2) 0.0816(2) 0.16218(12) 0.0552(8) Uani 1 1 d .
H52A H 1.4572 0.1494 0.1362 0.066 Uiso 1 1 calc R
H52B H 1.5654 0.0416 0.1575 0.066 Uiso 1 1 calc R
C53 C 1.3999(2) 0.0183(2) 0.14759(12) 0.0522(7) Uani 1 1 d .
H53A H 1.4219 -0.0526 0.1708 0.063 Uiso 1 1 calc R
H53B H 1.4249 0.0088 0.1082 0.063 Uiso 1 1 calc R
C54 C 1.2551(2) 0.07654(19) 0.15738(10) 0.0401(6) Uani 1 1 d .
H54A H 1.2090 0.0332 0.1495 0.048 Uiso 1 1 calc R
H54B H 1.2324 0.1444 0.1315 0.048 Uiso 1 1 calc R
C55 C 1.2130(2) 0.09817(18) 0.21755(9) 0.0326(5) Uani 1 1 d .
H55A H 1.2285 0.0300 0.2432 0.039 Uiso 1 1 calc R
H55B H 1.1202 0.1379 0.2220 0.039 Uiso 1 1 calc R
C56 C 1.28580(18) 0.16249(16) 0.23333(9) 0.0282(4) Uani 1 1 d .
H56A H 1.2673 0.2297 0.2060 0.034 Uiso 1 1 calc R
C57 C 0.3285(3) 0.6947(3) 0.09687(14) 0.0716(10) Uani 1 1 d .
H57A H 0.3047 0.6467 0.1267 0.086 Uiso 1 1 calc R
C58 C 0.4202(3) 0.6577(2) 0.05309(15) 0.0616(8) Uani 1 1 d .
H58A H 0.4592 0.5839 0.0529 0.074 Uiso 1 1 calc R
C59 C 0.4535(3) 0.7272(3) 0.01097(15) 0.0649(8) Uani 1 1 d .
H59A H 0.5159 0.7015 -0.0186 0.078 Uiso 1 1 calc R
C60 C 0.3986(3) 0.8339(3) 0.01032(14) 0.0721(9) Uani 1 1 d .
H60A H 0.4234 0.8816 -0.0194 0.086 Uiso 1 1 calc R
C61 C 0.3078(3) 0.8721(3) 0.05254(14) 0.0698(9) Uani 1 1 d .
H61A H 0.2694 0.9463 0.0517 0.084 Uiso 1 1 calc R
C62 C 0.2720(3) 0.8050(3) 0.09562(13) 0.0671(9) Uani 1 1 d .
H62A H 0.2093 0.8322 0.1248 0.081 Uiso 1 1 calc R
C63 C 0.1965(4) 0.0790(2) 0.92703(12) 0.0692(10) Uani 1 1 d .
H63A H 0.2282 0.0444 0.8955 0.083 Uiso 1 1 calc R
C64 C 0.0749(4) 0.0914(2) 0.95151(14) 0.0676(9) Uani 1 1 d .
H64A H 0.0218 0.0668 0.9365 0.081 Uiso 1 1 calc R
C65 C 0.0288(3) 0.1397(2) 0.99812(13) 0.0610(8) Uani 1 1 d .
H65A H -0.0555 0.1475 1.0154 0.073 Uiso 1 1 calc R
C66 C 0.1060(3) 0.1767(2) 1.01953(12) 0.0601(8) Uani 1 1 d .
H66A H 0.0743 0.2096 1.0516 0.072 Uiso 1 1 calc R
C67 C 0.2280(3) 0.1661(2) 0.99476(15) 0.0663(9) Uani 1 1 d .
H67A H 0.2803 0.1922 1.0094 0.080 Uiso 1 1 calc R
C68 C 0.2744(3) 0.1167(2) 0.94777(15) 0.0716(10) Uani 1 1 d .
H68A H 0.3585 0.1089 0.9302 0.086 Uiso 1 1 calc R

loop_
_atom_site_aniso_label
_atom_site_aniso_U_11
_atom_site_aniso_U_22
_atom_site_aniso_U_33
_atom_site_aniso_U_23
_atom_site_aniso_U_13
_atom_site_aniso_U_12
Ru1 0.01870(7) 0.01555(7) 0.01820(8) -0.00208(6) -0.00271(6) -0.00561(6)
Ru2 0.01826(7) 0.01566(7) 0.01936(8) -0.00145(6) -0.00365(6) -0.00499(6)
Cl1 0.0254(2) 0.0209(2) 0.0221(2) -0.00331(17) -0.00568(18) -0.00670(18)
Cl2 0.0206(2) 0.0203(2) 0.0251(2) -0.00011(17) -0.00242(17) -0.00651(17)
P1 0.0234(2) 0.0188(2) 0.0191(2) -0.00221(18) -0.00326(19) -0.00725(19)
P2 0.0212(2) 0.0174(2) 0.0223(3) -0.00343(18) -0.00194(19) -0.00579(18)
P3 0.0228(2) 0.0188(2) 0.0202(2) 0.00006(18) -0.00528(19) -0.00736(19)
P4 0.0191(2) 0.0206(2) 0.0277(3) -0.0038(2) -0.00485(19) -0.00603(19)
C1 0.0403(12) 0.0244(11) 0.0346(12) -0.0047(9) -0.0074(10) -0.0132(9)
C2 0.0586(15) 0.0315(12) 0.0481(15) -0.0040(11) -0.0060(12) -0.0270(12)
C3 0.0703(18) 0.0523(16) 0.0588(18) -0.0142(13) -0.0157(15) -0.0388(15)
C4 0.0585(16) 0.0561(16) 0.0455(15) -0.0092(12) -0.0178(13) -0.0322(14)
C5 0.0469(13) 0.0390(13) 0.0296(12) -0.0044(9) -0.0130(10) -0.0205(11)
C6 0.0287(10) 0.0260(10) 0.0237(10) -0.0036(8) -0.0043(8) -0.0131(8)
C7 0.0357(12) 0.0262(11) 0.0430(14) -0.0040(10) 0.0081(10) -0.0081(9)
C8 0.0433(13) 0.0334(13) 0.0515(16) -0.0136(11) 0.0167(12) -0.0117(11)
C9 0.0364(12) 0.0378(13) 0.0466(15) -0.0048(11) 0.0126(11) -0.0132(10)
C10 0.0381(12) 0.0356(13) 0.0357(13) 0.0000(10) 0.0047(10) -0.0147(10)
C11 0.0334(11) 0.0275(11) 0.0305(12) -0.0014(9) 0.0011(9) -0.0110(9)
C12 0.0297(10) 0.0273(10) 0.0199(10) -0.0042(8) 0.0007(8) -0.0114(8)
C13 0.0327(10) 0.0230(10) 0.0239(10) -0.0002(8) -0.0080(8) -0.0069(8)
C14 0.0277(10) 0.0315(11) 0.0321(12) -0.0035(9) -0.0123(9) -0.0053(9)
C15 0.0229(9) 0.0360(12) 0.0348(12) -0.0075(9) -0.0061(9) -0.0061(9)
C16 0.0287(10) 0.0228(10) 0.0296(11) -0.0040(8) -0.0067(8) -0.0011(8)
C17 0.0472(13) 0.0282(11) 0.0322(12) 0.0005(9) -0.0027(10) -0.0194(10)
C18 0.0738(18) 0.0391(14) 0.0407(15) -0.0005(11) 0.0061(13) -0.0368(14)
C19 0.0748(19) 0.0608(18) 0.0508(17) -0.0093(13) 0.0055(14) -0.0537(16)
C20 0.0565(15) 0.0445(14) 0.0417(14) -0.0129(11) -0.0005(12) -0.0348(12)
C21 0.0357(11) 0.0272(11) 0.0303(11) -0.0082(9) -0.0017(9) -0.0176(9)
C22 0.0325(10) 0.0189(9) 0.0271(11) -0.0047(8) 0.0011(8) -0.0108(8)
C23 0.0317(10) 0.0339(12) 0.0332(12) -0.0161(9) 0.0073(9) -0.0155(9)
C24 0.0420(13) 0.0602(16) 0.0355(13) -0.0235(12) 0.0101(11) -0.0252(12)
C25 0.0341(11) 0.0459(14) 0.0318(12) -0.0121(10) 0.0096(10) -0.0149(10)
C26 0.0304(11) 0.0348(12) 0.0429(14) -0.0053(10) 0.0083(10) -0.0131(10)
C27 0.0289(10) 0.0283(11) 0.0342(12) -0.0094(9) 0.0055(9) -0.0126(9)
C28 0.0224(9) 0.0228(10) 0.0236(10) -0.0047(8) -0.0010(8) -0.0061(8)
C29 0.0304(10) 0.0333(11) 0.0288(11) -0.0091(9) -0.0038(9) -0.0140(9)
C30 0.0333(11) 0.0387(12) 0.0382(13) -0.0094(10) -0.0098(10) -0.0163(10)
C31 0.0328(11) 0.0364(12) 0.0481(14) -0.0046(10) -0.0094(10) -0.0187(10)
C32 0.0331(11) 0.0401(13) 0.0329(12) -0.0017(10) 0.0002(9) -0.0205(10)
C33 0.0341(11) 0.0293(11) 0.0265(11) -0.0007(8) -0.0044(9) -0.0169(9)
C34 0.0251(9) 0.0187(9) 0.0233(10) -0.0009(7) -0.0056(8) -0.0090(7)
C35 0.0286(10) 0.0294(11) 0.0263(11) -0.0062(8) -0.0043(8) -0.0128(8)
C36 0.0390(12) 0.0439(13) 0.0301(12) -0.0140(10) 0.0010(10) -0.0180(10)
C37 0.0496(14) 0.0587(16) 0.0391(14) -0.0199(12) -0.0055(11) -0.0277(13)
C38 0.0388(12) 0.0648(16) 0.0317(12) -0.0130(11) -0.0101(10) -0.0241(12)
C39 0.0300(10) 0.0419(13) 0.0266(11) -0.0058(9) -0.0060(9) -0.0154(9)
C40 0.0272(10) 0.0279(10) 0.0209(10) 0.0005(8) -0.0076(8) -0.0129(8)
C41 0.0281(10) 0.0209(10) 0.0285(11) 0.0038(8) -0.0065(8) -0.0055(8)
C42 0.0291(10) 0.0200(10) 0.0368(12) -0.0015(8) -0.0070(9) -0.0070(8)
C43 0.0267(10) 0.0222(10) 0.0422(13) -0.0008(9) -0.0088(9) -0.0024(8)
C44 0.0211(9) 0.0279(11) 0.0388(12) -0.0009(9) -0.0101(9) -0.0052(8)
C45 0.0304(10) 0.0328(12) 0.0384(13) -0.0039(9) -0.0107(9) -0.0145(9)
C46 0.0369(12) 0.0417(13) 0.0513(15) -0.0116(11) -0.0127(11) -0.0192(11)
C47 0.0484(14) 0.0407(14) 0.0584(17) -0.0116(12) -0.0057(12) -0.0268(12)
C48 0.0430(13) 0.0409(14) 0.0494(15) -0.0053(11) -0.0002(11) -0.0270(11)
C49 0.0315(11) 0.0342(12) 0.0367(12) -0.0043(9) -0.0038(9) -0.0169(9)
C50 0.0205(9) 0.0281(11) 0.0372(12) -0.0076(9) -0.0045(8) -0.0102(8)
C51 0.0261(10) 0.0460(14) 0.0525(15) -0.0226(12) 0.0037(10) -0.0106(10)
C52 0.0355(13) 0.0698(19) 0.0637(18) -0.0359(15) 0.0180(12) -0.0190(13)
C53 0.0454(14) 0.0580(17) 0.0566(17) -0.0358(14) 0.0111(13) -0.0146(13)
C54 0.0427(13) 0.0403(13) 0.0403(14) -0.0188(11) 0.0016(11) -0.0136(11)
C55 0.0286(10) 0.0350(12) 0.0361(12) -0.0141(10) 0.0004(9) -0.0103(9)
C56 0.0249(10) 0.0266(10) 0.0310(11) -0.0066(9) 0.0007(8) -0.0072(8)
C57 0.075(2) 0.090(3) 0.066(2) 0.0190(18) -0.0325(18) -0.053(2)
C58 0.0493(16) 0.0449(17) 0.096(3) -0.0156(17) -0.0261(17) -0.0117(14)
C59 0.0516(17) 0.063(2) 0.080(2) -0.0275(18) -0.0008(16) -0.0140(15)
C60 0.077(2) 0.061(2) 0.065(2) -0.0047(16) 0.0009(18) -0.0159(18)
C61 0.072(2) 0.0506(18) 0.070(2) -0.0128(16) -0.0077(18) 0.0009(16)
C62 0.0571(18) 0.088(3) 0.0495(19) -0.0192(17) -0.0055(15) -0.0124(18)
C63 0.098(3) 0.0501(18) 0.0376(16) -0.0027(13) -0.0060(17) -0.0029(18)
C64 0.086(2) 0.0548(19) 0.064(2) -0.0049(15) -0.0300(19) -0.0182(17)
C65 0.0636(18) 0.0476(17) 0.0587(19) 0.0012(14) 0.0006(15) -0.0126(14)
C66 0.080(2) 0.0420(16) 0.0476(17) -0.0095(13) -0.0057(15) -0.0074(15)
C67 0.070(2) 0.0424(16) 0.083(2) -0.0058(16) -0.0189(18) -0.0125(15)
C68 0.0628(19) 0.0451(17) 0.072(2) 0.0169(16) 0.0113(17) -0.0018(15)

loop_
_atom_type_symbol
_atom_type_description
_atom_type_scat_dispersion_real
_atom_type_scat_dispersion_imag
_atom_type_scat_source
C C 0.0033 0.0016 'International Tables Vol C Tables 4.2.6.8 and 6.1.1.4'
H H 0.0000 0.0000 'International Tables Vol C Tables 4.2.6.8 and 6.1.1.4'
P P 0.1023 0.0942 'International Tables Vol C Tables 4.2.6.8 and 6.1.1.4'
Cl Cl 0.1484 0.1585 'International Tables Vol C Tables 4.2.6.8 and 6.1.1.4'
Ru Ru -1.2594 0.8363 'International Tables Vol C Tables 4.2.6.8 and 6.1.1.4'

loop_
_geom_angle_atom_site_label_1
_geom_angle_atom_site_label_2
_geom_angle_atom_site_label_3
_geom_angle
P1 Ru1 P2 100.384(17)
P1 Ru1 Cl2 96.284(18)
P2 Ru1 Cl2 97.169(17)
P1 Ru1 Cl1 171.687(17)
P2 Ru1 Cl1 87.929(16)
Cl2 Ru1 Cl1 82.543(16)
P1 Ru1 Ru2 115.973(14)
P2 Ru1 Ru2 135.354(14)
Cl2 Ru1 Ru2 55.787(11)
Cl1 Ru1 Ru2 56.659(11)
P4 Ru2 P3 98.762(19)
P4 Ru2 Cl2 166.667(19)
P3 Ru2 Cl2 93.689(17)
P4 Ru2 Cl1 101.339(17)
P3 Ru2 Cl1 106.416(17)
Cl2 Ru2 Cl1 79.509(15)
P4 Ru2 Ru1 116.328(15)
P3 Ru2 Ru1 141.660(14)
Cl2 Ru2 Ru1 53.381(12)
Cl1 Ru2 Ru1 54.004(11)
Ru1 Cl1 Ru2 69.337(12)
Ru1 Cl2 Ru2 70.832(14)
C13 P1 C6 101.33(9)
C13 P1 C12 98.24(9)
C6 P1 C12 104.88(9)
C13 P1 Ru1 117.40(6)
C6 P1 Ru1 117.01(6)
C12 P1 Ru1 115.35(6)
C16 P2 C22 102.50(9)
C16 P2 C28 101.62(9)
C22 P2 C28 103.44(9)
C16 P2 Ru1 121.08(6)
C22 P2 Ru1 113.74(6)
C28 P2 Ru1 112.35(6)
C41 P3 C40 99.95(9)
C41 P3 C34 100.50(9)
C40 P3 C34 101.52(9)
C41 P3 Ru2 122.15(7)
C40 P3 Ru2 117.59(7)
C34 P3 Ru2 111.97(6)
C44 P4 C56 102.42(9)
C44 P4 C50 96.34(9)
C56 P4 C50 100.24(9)
C44 P4 Ru2 121.76(7)
C56 P4 Ru2 114.39(6)
C50 P4 Ru2 118.05(6)
C2 C1 C6 110.27(18)
C3 C2 C1 110.9(2)
C2 C3 C4 110.92(19)
C3 C4 C5 111.2(2)
C4 C5 C6 110.81(19)
C5 C6 C1 108.91(16)
C5 C6 P1 115.26(15)
C1 C6 P1 115.94(14)
C8 C7 C12 111.13(19)
C9 C8 C7 111.11(19)
C10 C9 C8 110.5(2)
C9 C10 C11 112.10(19)
C10 C11 C12 111.18(17)
C7 C12 C11 108.86(17)
C7 C12 P1 113.75(15)
C11 C12 P1 113.63(13)
C14 C13 P1 118.19(15)
C15 C14 C13 115.78(16)
C14 C15 C16 113.14(19)
C15 C16 P2 112.92(14)
C22 C17 C18 110.53(18)
C19 C18 C17 111.5(2)
C18 C19 C20 110.7(2)
C21 C20 C19 111.37(19)
C20 C21 C22 111.87(18)
C17 C22 C21 109.71(17)
C17 C22 P2 114.06(14)
C21 C22 P2 111.28(14)
C24 C23 C28 110.59(19)
C25 C24 C23 112.46(19)
C24 C25 C26 110.39(18)
C27 C26 C25 111.00(19)
C26 C27 C28 111.29(18)
C23 C28 C27 108.55(16)
C23 C28 P2 116.54(15)
C27 C28 P2 111.63(13)
C30 C29 C34 112.23(17)
C31 C30 C29 111.41(18)
C30 C31 C32 110.56(18)
C31 C32 C33 110.69(18)
C32 C33 C34 112.35(17)
C33 C34 C29 109.93(16)
C33 C34 P3 115.59(13)
C29 C34 P3 110.67(13)
C36 C35 C40 111.10(17)
C37 C36 C35 111.44(18)
C38 C37 C36 110.68(19)
C37 C38 C39 111.24(19)
C38 C39 C40 111.16(18)
C39 C40 C35 109.85(16)
C39 C40 P3 111.83(14)
C35 C40 P3 111.79(13)
C42 C41 P3 115.70(14)
C43 C42 C41 112.99(17)
C42 C43 C44 115.33(16)
C43 C44 P4 120.24(14)
C46 C45 C50 112.65(19)
C47 C46 C45 111.24(19)
C46 C47 C48 110.3(2)
C47 C48 C49 110.7(2)
C48 C49 C50 112.77(18)
C45 C50 C49 110.63(16)
C45 C50 P4 111.82(15)
C49 C50 P4 112.33(13)
C52 C51 C56 111.9(2)
C53 C52 C51 112.0(2)
C52 C53 C54 110.11(19)
C53 C54 C55 111.4(2)
C54 C55 C56 111.96(18)
C51 C56 C55 109.41(16)
C51 C56 P4 115.99(15)
C55 C56 P4 113.64(14)
C58 C57 C62 118.4(3)
C59 C58 C57 120.0(3)
C58 C59 C60 121.0(3)
C59 C60 C61 120.0(3)
C62 C61 C60 120.7(3)
C61 C62 C57 119.7(3)
C64 C63 C68 120.6(3)
C63 C64 C65 120.2(3)
C64 C65 C66 119.8(3)
C67 C66 C65 120.6(3)
C66 C67 C68 119.3(3)
C63 C68 C67 119.5(3)

loop_
_geom_bond_atom_site_label_1
_geom_bond_atom_site_label_2
_geom_bond_distance
Ru1 P1 2.2681(5)
Ru1 P2 2.3854(5)
Ru1 Cl2 2.4298(5)
Ru1 Cl1 2.4725(5)
Ru1 Ru2 2.8595(3)
Ru2 P4 2.2453(5)
Ru2 P3 2.2543(5)
Ru2 Cl2 2.5034(5)
Ru2 Cl1 2.5531(5)
P1 C13 1.848(2)
P1 C6 1.8586(19)
P1 C12 1.864(2)
P2 C16 1.8461(19)
P2 C22 1.860(2)
P2 C28 1.864(2)
P3 C41 1.8535(19)
P3 C40 1.8599(19)
P3 C34 1.8807(19)
P4 C44 1.857(2)
P4 C56 1.880(2)
P4 C50 1.887(2)
C1 C2 1.527(3)
C1 C6 1.533(3)
C2 C3 1.524(3)
C3 C4 1.525(4)
C4 C5 1.527(3)
C5 C6 1.531(3)
C7 C8 1.525(3)
C7 C12 1.535(3)
C8 C9 1.523(3)
C9 C10 1.513(3)
C10 C11 1.525(3)
C11 C12 1.539(3)
C13 C14 1.534(3)
C14 C15 1.523(3)
C15 C16 1.535(3)
C17 C22 1.530(3)
C17 C18 1.535(3)
C18 C19 1.516(4)
C19 C20 1.523(4)
C20 C21 1.521(3)
C21 C22 1.532(3)
C23 C24 1.532(3)
C23 C28 1.535(3)
C24 C25 1.517(3)
C25 C26 1.527(3)
C26 C27 1.518(3)
C27 C28 1.537(3)
C29 C30 1.530(3)
C29 C34 1.540(2)
C30 C31 1.516(3)
C31 C32 1.518(3)
C32 C33 1.530(3)
C33 C34 1.530(3)
C35 C36 1.534(3)
C35 C40 1.539(3)
C36 C37 1.515(3)
C37 C38 1.515(3)
C38 C39 1.529(3)
C39 C40 1.534(3)
C41 C42 1.532(3)
C42 C43 1.520(3)
C43 C44 1.536(3)
C45 C46 1.532(3)
C45 C50 1.534(3)
C46 C47 1.511(4)
C47 C48 1.523(3)
C48 C49 1.526(3)
C49 C50 1.535(3)
C51 C52 1.531(3)
C51 C56 1.538(3)
C52 C53 1.516(3)
C53 C54 1.523(3)
C54 C55 1.526(3)
C55 C56 1.540(3)
C57 C58 1.385(5)
C57 C62 1.398(5)
C58 C59 1.341(4)
C59 C60 1.354(4)
C60 C61 1.357(4)
C61 C62 1.346(5)
C63 C64 1.349(5)
C63 C68 1.375(5)
C64 C65 1.369(4)
C65 C66 1.372(4)
C66 C67 1.360(4)
C67 C68 1.385(4)
